data_7014651
loop_
_publ_author_name
'Nomura, Mitsushiro'

_publ_section_title
;
 Organometallic dithiolene complexes of the group 8-10 metals:
 Reactivities, structures and electrochemical behavior.
;
_journal_issue 10
_journal_name_full 'Dalton transactions (Cambridge, England : 2003)'
_journal_page_first 2112
_journal_page_last 2140
_journal_paper_doi 10.1039/c0dt01025a
_journal_volume 40
_journal_year 2011
_chemical_formula_moiety 'C10 H11 Co O2 S2 '
_chemical_formula_sum 'C10 H11 Co O2 S2'
_chemical_formula_weight 286.25
_space_group_IT_number 14
_symmetry_cell_setting monoclinic
_symmetry_Int_Tables_number 14
_symmetry_space_group_name_Hall '-P 2yab'
_symmetry_space_group_name_H-M 'P 1 21/a 1'
_cell_angle_alpha 90.0000
_cell_angle_beta 112.322(2)
_cell_angle_gamma 90.0000
_cell_formula_units_Z 4
_cell_length_a 8.2278(11)
_cell_length_b 16.183(2)
_cell_length_c 9.3757(15)
_cell_measurement_reflns_used 2326
_cell_measurement_temperature 298.1
_cell_measurement_theta_max 27.5
_cell_measurement_theta_min 3.1
_cell_volume 1154.8(3)
_computing_cell_refinement CrystalClear
_computing_data_collection CrystalClear
_computing_data_reduction CrystalStructure
_computing_publication_material 'CrystalStructure 3.8'
_computing_structure_refinement CRYSTALS
_computing_structure_solution SIR92
_diffrn_ambient_temperature 293(2)
_diffrn_detector_area_resol_mean 7.31
_diffrn_measured_fraction_theta_full 0.998
_diffrn_measured_fraction_theta_max 0.998
_diffrn_measurement_device_type 'Rigaku Mercury'
_diffrn_measurement_method \w
_diffrn_radiation_type 'Mo K\a'
_diffrn_radiation_wavelength 0.71070
_diffrn_reflns_av_R_equivalents 0.048
_diffrn_reflns_limit_h_max 10
_diffrn_reflns_limit_h_min -10
_diffrn_reflns_limit_k_max 20
_diffrn_reflns_limit_k_min -17
_diffrn_reflns_limit_l_max 12
_diffrn_reflns_limit_l_min -12
_diffrn_reflns_number 8916
_diffrn_reflns_theta_full 27.48
_diffrn_reflns_theta_max 27.48
_exptl_absorpt_coefficient_mu 1.823
_exptl_absorpt_correction_T_max 0.955
_exptl_absorpt_correction_T_min 0.646
_exptl_absorpt_correction_type multi-scan
_exptl_absorpt_process_details 'Jacobson, R. (1998) Private communication'
_exptl_crystal_colour purple
_exptl_crystal_density_diffrn 1.646
_exptl_crystal_density_method 'not measured'
_exptl_crystal_description platelet
_exptl_crystal_F_000 584.00
_exptl_crystal_size_max 0.30
_exptl_crystal_size_mid 0.05
_exptl_crystal_size_min 0.03
_refine_diff_density_max 0.47
_refine_diff_density_min -0.27
_refine_ls_extinction_method none
_refine_ls_goodness_of_fit_ref 1.075
_refine_ls_hydrogen_treatment refall
_refine_ls_number_parameters 147
_refine_ls_number_reflns 1560
_refine_ls_R_factor_gt 0.0348
_refine_ls_shift/su_max 0.0000
_refine_ls_structure_factor_coef Fsqd
_refine_ls_weighting_details 'w = 1/[0.0010Fo^2^ + 0.2000\s(Fo^2^) + 0.5000]/(4Fo^2^)'
_refine_ls_weighting_scheme calc
_refine_ls_wR_factor_ref 0.0966
_reflns_number_gt 1540
_reflns_number_total 2638
_reflns_threshold_expression F^2^>2.0\s(F^2^)
_cod_data_source_file C0DT01025A.TXT
_cod_data_source_block '__CpCo(S2C2(COOEt,H))'
_cod_original_cell_volume 1154.9(3)
_cod_original_formula_sum 'C10 H11 Co O2 S2 '
_cod_database_code 7014651

loop_
_symmetry_equiv_pos_site_id
_symmetry_equiv_pos_as_xyz
1 +X,+Y,+Z
2 1/2-X,1/2+Y,-Z
3 -X,-Y,-Z
4 1/2+X,1/2-Y,+Z

loop_
_atom_site_label
_atom_site_type_symbol
_atom_site_fract_x
_atom_site_fract_y
_atom_site_fract_z
_atom_site_U_iso_or_equiv
_atom_site_adp_type
_atom_site_occupancy
_atom_site_symmetry_multiplicity
_atom_site_calc_flag
_atom_site_refinement_flags
_atom_site_disorder_assembly
_atom_site_disorder_group
Co(1) Co 0.40143(7) 0.41745(3) 0.16629(6) 0.03904(15) Uani 1.00 1 d . . .
S(1) S 0.62071(15) 0.44012(7) 0.36889(12) 0.0504(3) Uani 1.00 1 d . . .
S(2) S 0.53771(15) 0.32614(7) 0.09528(13) 0.0526(3) Uani 1.00 1 d . . .
O(1) O 0.9852(4) 0.4138(2) 0.6070(3) 0.0720(11) Uani 1.00 1 d . . .
O(2) O 1.0713(3) 0.3295(2) 0.4597(3) 0.0614(9) Uani 1.00 1 d . . .
C(1) C 0.7809(5) 0.3756(2) 0.3594(4) 0.0421(10) Uani 1.00 1 d . . .
C(2) C 0.7427(5) 0.3246(2) 0.2365(4) 0.0458(11) Uani 1.00 1 d . . .
C(3) C 0.9535(5) 0.3768(3) 0.4880(5) 0.0504(12) Uani 1.00 1 d . . .
C(4) C 1.2423(6) 0.3206(3) 0.5831(6) 0.0709(16) Uani 1.00 1 d . . .
C(5) C 1.2399(7) 0.2521(3) 0.6871(6) 0.0849(19) Uani 1.00 1 d . . .
C(6) C 0.2633(6) 0.5238(3) 0.1037(7) 0.0759(17) Uani 1.00 1 d . . .
C(7) C 0.2157(6) 0.4819(3) 0.2130(5) 0.0684(15) Uani 1.00 1 d . . .
C(8) C 0.1497(6) 0.4053(3) 0.1489(6) 0.0634(15) Uani 1.00 1 d . . .
C(9) C 0.1554(5) 0.4015(3) 0.0047(6) 0.0663(15) Uani 1.00 1 d . . .
C(10) C 0.2241(6) 0.4726(4) -0.0243(5) 0.0691(17) Uani 1.00 1 d . . .
H(1) H 0.8289 0.2873 0.2301 0.054 Uiso 1.00 1 c R . .
H(2) H 1.3277 0.3094 0.5402 0.081 Uiso 1.00 1 c R . .
H(3) H 1.2724 0.3702 0.6416 0.081 Uiso 1.00 1 c R . .
H(4) H 1.2061 0.2723 0.7669 0.094 Uiso 1.00 1 c R . .
H(5) H 1.3520 0.2265 0.7312 0.094 Uiso 1.00 1 c R . .
H(6) H 1.1560 0.2128 0.6271 0.094 Uiso 1.00 1 c R . .
H(7) H 0.3128 0.5776 0.1143 0.085 Uiso 1.00 1 c R . .
H(8) H 0.2260 0.5025 0.3110 0.078 Uiso 1.00 1 c R . .
H(9) H 0.1070 0.3637 0.1972 0.078 Uiso 1.00 1 c R . .
H(10) H 0.1178 0.3558 -0.0638 0.074 Uiso 1.00 1 c R . .
H(11) H 0.2428 0.4852 -0.1158 0.083 Uiso 1.00 1 c R . .

loop_
_atom_site_aniso_label
_atom_site_aniso_U_11
_atom_site_aniso_U_22
_atom_site_aniso_U_33
_atom_site_aniso_U_12
_atom_site_aniso_U_13
_atom_site_aniso_U_23
Co(1) 0.0335(2) 0.0445(3) 0.0365(2) 0.0045(2) 0.0103(2) 0.0020(2)
S(1) 0.0397(5) 0.0634(7) 0.0416(5) 0.0130(4) 0.0082(4) -0.0100(4)
S(2) 0.0430(5) 0.0580(7) 0.0503(6) 0.0058(5) 0.0104(4) -0.0140(5)
O(1) 0.0492(19) 0.099(2) 0.0541(19) 0.0146(18) 0.0038(15) -0.0244(18)
O(2) 0.0369(15) 0.086(2) 0.0538(18) 0.0189(15) 0.0089(14) -0.0076(16)
C(1) 0.0344(19) 0.049(2) 0.041(2) 0.0030(18) 0.0120(16) 0.0035(18)
C(2) 0.036(2) 0.046(2) 0.053(2) 0.0086(17) 0.0133(18) -0.0004(18)
C(3) 0.038(2) 0.063(2) 0.048(2) 0.009(2) 0.0127(19) 0.004(2)
C(4) 0.039(2) 0.089(4) 0.075(3) 0.014(2) 0.010(2) -0.011(2)
C(5) 0.066(3) 0.102(4) 0.067(3) 0.026(3) 0.003(2) -0.010(3)
C(6) 0.048(2) 0.053(3) 0.112(4) 0.010(2) 0.013(2) 0.017(3)
C(7) 0.046(2) 0.104(4) 0.044(2) 0.040(2) 0.004(2) -0.014(2)
C(8) 0.044(2) 0.069(3) 0.083(3) 0.006(2) 0.030(2) 0.017(2)
C(9) 0.036(2) 0.083(3) 0.065(3) 0.006(2) 0.002(2) -0.023(2)
C(10) 0.051(2) 0.107(4) 0.049(2) 0.027(2) 0.018(2) 0.029(2)

loop_
_atom_type_symbol
_atom_type_description
_atom_type_scat_dispersion_real
_atom_type_scat_dispersion_imag
_atom_type_scat_source
C C 0.003 0.002
;
International Tables for Crystallography
(1992, Vol. C, Tables 4.2.6.8 and 6.1.1.4)
;
H H 0.000 0.000
;
International Tables for Crystallography
(1992, Vol. C, Table 6.1.1.4)
;
Co Co 0.349 0.972
;
International Tables for Crystallography
(1992, Vol. C, Tables 4.2.6.8 and 6.1.1.4)
;
O O 0.011 0.006
;
International Tables for Crystallography
(1992, Vol. C, Tables 4.2.6.8 and 6.1.1.4)
;
S S 0.125 0.123
;
International Tables for Crystallography
(1992, Vol. C, Tables 4.2.6.8 and 6.1.1.4)
;

loop_
_geom_angle_atom_site_label_1
_geom_angle_atom_site_label_2
_geom_angle_atom_site_label_3
_geom_angle
_geom_angle_publ_flag
_geom_angle_site_symmetry_1
_geom_angle_site_symmetry_2
_geom_angle_site_symmetry_3
S(1) Co(1) S(2) 91.77(4) yes . . .
S(1) Co(1) C(6) 108.02(15) yes . . .
S(1) Co(1) C(7) 100.00(12) yes . . .
S(1) Co(1) C(8) 126.31(17) yes . . .
S(1) Co(1) C(9) 165.59(18) yes . . .
S(1) Co(1) C(10) 143.39(18) yes . . .
S(2) Co(1) C(6) 144.3(2) yes . . .
S(2) Co(1) C(7) 164.08(15) yes . . .
S(2) Co(1) C(8) 123.82(16) yes . . .
S(2) Co(1) C(9) 100.01(17) yes . . .
S(2) Co(1) C(10) 108.65(18) yes . . .
C(6) Co(1) C(7) 40.5(2) yes . . .
C(6) Co(1) C(8) 67.3(2) yes . . .
C(6) Co(1) C(9) 66.5(2) yes . . .
C(6) Co(1) C(10) 40.1(2) yes . . .
C(7) Co(1) C(8) 40.3(2) yes . . .
C(7) Co(1) C(9) 66.9(2) yes . . .
C(7) Co(1) C(10) 67.5(2) yes . . .
C(8) Co(1) C(9) 39.5(2) yes . . .
C(8) Co(1) C(10) 66.5(2) yes . . .
C(9) Co(1) C(10) 38.9(2) yes . . .
Co(1) S(1) C(1) 105.14(12) yes . . .
Co(1) S(2) C(2) 104.65(16) yes . . .
C(3) O(2) C(4) 117.1(3) yes . . .
S(1) C(1) C(2) 118.8(2) yes . . .
S(1) C(1) C(3) 118.2(3) yes . . .
C(2) C(1) C(3) 123.0(4) yes . . .
S(2) C(2) C(1) 119.6(3) yes . . .
O(1) C(3) O(2) 123.3(3) yes . . .
O(1) C(3) C(1) 124.5(4) yes . . .
O(2) C(3) C(1) 112.1(3) yes . . .
O(2) C(4) C(5) 110.4(4) yes . . .
Co(1) C(6) C(7) 70.1(3) yes . . .
Co(1) C(6) C(10) 70.4(3) yes . . .
C(7) C(6) C(10) 107.8(5) yes . . .
Co(1) C(7) C(6) 69.4(3) yes . . .
Co(1) C(7) C(8) 69.6(3) yes . . .
C(6) C(7) C(8) 106.6(4) yes . . .
Co(1) C(8) C(7) 70.1(3) yes . . .
Co(1) C(8) C(9) 70.5(3) yes . . .
C(7) C(8) C(9) 108.1(5) yes . . .
Co(1) C(9) C(8) 69.9(2) yes . . .
Co(1) C(9) C(10) 70.6(2) yes . . .
C(8) C(9) C(10) 109.4(4) yes . . .
Co(1) C(10) C(6) 69.5(2) yes . . .
Co(1) C(10) C(9) 70.5(2) yes . . .
C(6) C(10) C(9) 108.1(5) yes . . .
S(2) C(2) H(1) 120.2 no . . .
C(1) C(2) H(1) 120.2 no . . .
O(2) C(4) H(2) 109.3 no . . .
O(2) C(4) H(3) 109.7 no . . .
C(5) C(4) H(2) 109.4 no . . .
C(5) C(4) H(3) 108.5 no . . .
H(2) C(4) H(3) 109.5 no . . .
C(4) C(5) H(4) 109.9 no . . .
C(4) C(5) H(5) 111.0 no . . .
C(4) C(5) H(6) 107.4 no . . .
H(4) C(5) H(5) 109.5 no . . .
H(4) C(5) H(6) 109.5 no . . .
H(5) C(5) H(6) 109.5 no . . .
Co(1) C(6) H(7) 125.3 no . . .
C(7) C(6) H(7) 126.4 no . . .
C(10) C(6) H(7) 125.9 no . . .
Co(1) C(7) H(8) 126.2 no . . .
C(6) C(7) H(8) 126.2 no . . .
C(8) C(7) H(8) 127.2 no . . .
Co(1) C(8) H(9) 125.7 no . . .
C(7) C(8) H(9) 125.3 no . . .
C(9) C(8) H(9) 126.5 no . . .
Co(1) C(9) H(10) 125.4 no . . .
C(8) C(9) H(10) 125.2 no . . .
C(10) C(9) H(10) 125.4 no . . .
Co(1) C(10) H(11) 125.4 no . . .
C(6) C(10) H(11) 125.9 no . . .
C(9) C(10) H(11) 126.0 no . . .

loop_
_geom_bond_atom_site_label_1
_geom_bond_atom_site_label_2
_geom_bond_distance
_geom_bond_publ_flag
_geom_bond_site_symmetry_1
_geom_bond_site_symmetry_2
Co(1) S(1) 2.0963(10) yes . .
Co(1) S(2) 2.1098(14) yes . .
Co(1) C(6) 2.022(5) yes . .
Co(1) C(7) 2.031(5) yes . .
Co(1) C(8) 2.025(5) yes . .
Co(1) C(9) 2.033(4) yes . .
Co(1) C(10) 2.034(4) yes . .
S(1) C(1) 1.710(4) yes . .
S(2) C(2) 1.704(3) yes . .
O(1) C(3) 1.204(5) yes . .
O(2) C(3) 1.338(6) yes . .
O(2) C(4) 1.450(4) yes . .
C(1) C(2) 1.354(5) yes . .
C(1) C(3) 1.473(4) yes . .
C(4) C(5) 1.482(8) yes . .
C(6) C(7) 1.403(9) yes . .
C(6) C(10) 1.392(8) yes . .
C(7) C(8) 1.396(7) yes . .
C(8) C(9) 1.372(8) yes . .
C(9) C(10) 1.354(8) yes . .
C(2) H(1) 0.950 no . .
C(4) H(2) 0.950 no . .
C(4) H(3) 0.950 no . .
C(5) H(4) 0.950 no . .
C(5) H(5) 0.950 no . .
C(5) H(6) 0.950 no . .
C(6) H(7) 0.950 no . .
C(7) H(8) 0.950 no . .
C(8) H(9) 0.950 no . .
C(9) H(10) 0.950 no . .
C(10) H(11) 0.950 no . .

loop_
_geom_contact_atom_site_label_1
_geom_contact_atom_site_label_2
_geom_contact_distance
_geom_contact_publ_flag
_geom_contact_site_symmetry_1
_geom_contact_site_symmetry_2
O(1) O(1) 3.499(5) ? . 3_766
O(1) C(3) 3.588(6) ? . 3_766
O(1) C(7) 3.248(7) ? . 3_666
O(1) C(9) 3.455(6) ? . 1_656
O(1) C(10) 3.399(5) ? . 1_656
O(2) C(8) 3.441(7) ? . 1_655
C(3) O(1) 3.588(6) ? . 3_766
C(6) C(8) 3.516(6) ? . 3_565
C(6) C(9) 3.421(7) ? . 3_565
C(7) O(1) 3.248(7) ? . 3_666
C(7) C(9) 3.509(6) ? . 3_565
C(7) C(10) 3.450(6) ? . 3_565
C(8) O(2) 3.441(7) ? . 1_455
C(8) C(6) 3.516(6) ? . 3_565
C(8) C(10) 3.464(7) ? . 3_565
C(9) O(1) 3.455(6) ? . 1_454
C(9) C(6) 3.421(7) ? . 3_565
C(9) C(7) 3.509(6) ? . 3_565
C(10) O(1) 3.399(5) ? . 1_454
C(10) C(7) 3.450(6) ? . 3_565
C(10) C(8) 3.464(7) ? . 3_565
Co(1) H(1) 3.459 ? . 4_455
Co(1) H(11) 3.511 ? . 3_665
S(1) H(3) 3.205 ? . 3_766
S(1) H(6) 3.396 ? . 4_455
S(1) H(8) 2.930 ? . 3_666
S(1) H(11) 3.221 ? . 3_665
S(2) H(1) 3.094 ? . 4_455
S(2) H(4) 3.362 ? . 1_454
S(2) H(5) 3.553 ? . 1_454
S(2) H(7) 3.105 ? . 3_665
S(2) H(9) 3.204 ? . 4_555
S(2) H(10) 3.475 ? . 4_555
S(2) H(11) 3.515 ? . 3_665
O(1) H(5) 2.947 ? . 4_455
O(1) H(6) 3.457 ? . 4_455
O(1) H(8) 2.542 ? . 3_666
O(1) H(10) 3.007 ? . 1_656
O(1) H(11) 2.898 ? . 1_656
O(2) H(2) 3.286 ? . 4_455
O(2) H(8) 3.570 ? . 1_655
O(2) H(9) 2.645 ? . 1_655
C(1) H(2) 3.390 ? . 4_455
C(1) H(6) 3.370 ? . 4_455
C(1) H(9) 3.556 ? . 1_655
C(1) H(11) 3.160 ? . 3_665
C(2) H(2) 3.433 ? . 4_455
C(2) H(7) 3.521 ? . 3_665
C(2) H(9) 3.218 ? . 1_655
C(2) H(9) 3.218 ? . 4_555
C(2) H(11) 3.297 ? . 3_665
C(3) H(2) 3.283 ? . 4_455
C(3) H(5) 3.185 ? . 4_455
C(3) H(6) 3.496 ? . 4_455
C(3) H(8) 3.415 ? . 3_666
C(3) H(9) 3.419 ? . 1_655
C(4) H(6) 3.314 ? . 4_555
C(4) H(9) 3.429 ? . 1_655
C(5) H(2) 3.293 ? . 4_455
C(5) H(5) 3.388 ? . 4_455
C(5) H(7) 3.499 ? . 2_646
C(5) H(10) 3.327 ? . 1_656
C(5) H(10) 3.558 ? . 4_656
C(6) H(10) 3.589 ? . 3_565
C(7) H(11) 3.569 ? . 3_565
C(8) H(1) 3.566 ? . 1_455
C(8) H(1) 3.409 ? . 4_455
C(8) H(11) 3.592 ? . 3_565
C(9) H(4) 3.197 ? . 1_454
C(9) H(5) 3.498 ? . 4_354
C(9) H(7) 3.597 ? . 3_565
H(1) Co(1) 3.459 ? . 4_555
H(1) S(2) 3.094 ? . 4_555
H(1) C(8) 3.566 ? . 1_655
H(1) C(8) 3.409 ? . 4_555
H(1) H(2) 3.306 ? . 4_455
H(1) H(9) 2.719 ? . 1_655
H(1) H(9) 2.996 ? . 4_555
H(1) H(10) 3.513 ? . 4_555
H(2) O(2) 3.286 ? . 4_555
H(2) C(1) 3.390 ? . 4_555
H(2) C(2) 3.433 ? . 4_555
H(2) C(3) 3.283 ? . 4_555
H(2) C(5) 3.293 ? . 4_555
H(2) H(1) 3.306 ? . 4_555
H(2) H(4) 3.307 ? . 4_555
H(2) H(6) 2.534 ? . 4_555
H(2) H(9) 3.159 ? . 1_655
H(3) S(1) 3.205 ? . 3_766
H(3) H(6) 3.480 ? . 4_555
H(3) H(7) 3.416 ? . 3_766
H(3) H(10) 3.460 ? . 1_656
H(3) H(11) 3.019 ? . 1_656
H(4) S(2) 3.362 ? . 1_656
H(4) C(9) 3.197 ? . 1_656
H(4) H(2) 3.307 ? . 4_455
H(4) H(5) 2.804 ? . 4_455
H(4) H(7) 3.366 ? . 2_646
H(4) H(10) 2.398 ? . 1_656
H(4) H(11) 3.595 ? . 1_656
H(5) S(2) 3.553 ? . 1_656
H(5) O(1) 2.947 ? . 4_555
H(5) C(3) 3.185 ? . 4_555
H(5) C(5) 3.388 ? . 4_555
H(5) C(9) 3.498 ? . 4_656
H(5) H(4) 2.804 ? . 4_555
H(5) H(6) 3.167 ? . 4_555
H(5) H(7) 3.353 ? . 2_646
H(5) H(10) 2.658 ? . 4_656
H(6) S(1) 3.396 ? . 4_555
H(6) O(1) 3.457 ? . 4_555
H(6) C(1) 3.370 ? . 4_555
H(6) C(3) 3.496 ? . 4_555
H(6) C(4) 3.314 ? . 4_455
H(6) H(2) 2.534 ? . 4_455
H(6) H(3) 3.480 ? . 4_455
H(6) H(5) 3.167 ? . 4_455
H(6) H(7) 3.203 ? . 2_646
H(6) H(8) 3.526 ? . 2_646
H(7) S(2) 3.105 ? . 3_665
H(7) C(2) 3.521 ? . 3_665
H(7) C(5) 3.499 ? . 2_656
H(7) C(9) 3.597 ? . 3_565
H(7) H(3) 3.416 ? . 3_766
H(7) H(4) 3.366 ? . 2_656
H(7) H(5) 3.353 ? . 2_656
H(7) H(6) 3.203 ? . 2_656
H(7) H(10) 3.559 ? . 3_565
H(8) S(1) 2.930 ? . 3_666
H(8) O(1) 2.542 ? . 3_666
H(8) O(2) 3.570 ? . 1_455
H(8) C(3) 3.415 ? . 3_666
H(8) H(6) 3.526 ? . 2_656
H(8) H(11) 3.592 ? . 3_565
H(9) S(2) 3.204 ? . 4_455
H(9) O(2) 2.645 ? . 1_455
H(9) C(1) 3.556 ? . 1_455
H(9) C(2) 3.218 ? . 1_455
H(9) C(2) 3.218 ? . 4_455
H(9) C(3) 3.419 ? . 1_455
H(9) C(4) 3.429 ? . 1_455
H(9) H(1) 2.719 ? . 1_455
H(9) H(1) 2.996 ? . 4_455
H(9) H(2) 3.159 ? . 1_455
H(10) S(2) 3.475 ? . 4_455
H(10) O(1) 3.007 ? . 1_454
H(10) C(5) 3.327 ? . 1_454
H(10) C(5) 3.558 ? . 4_354
H(10) C(6) 3.589 ? . 3_565
H(10) H(1) 3.513 ? . 4_455
H(10) H(3) 3.460 ? . 1_454
H(10) H(4) 2.398 ? . 1_454
H(10) H(5) 2.658 ? . 4_354
H(10) H(7) 3.559 ? . 3_565
H(11) Co(1) 3.511 ? . 3_665
H(11) S(1) 3.221 ? . 3_665
H(11) S(2) 3.515 ? . 3_665
H(11) O(1) 2.898 ? . 1_454
H(11) C(1) 3.160 ? . 3_665
H(11) C(2) 3.297 ? . 3_665
H(11) C(7) 3.569 ? . 3_565
H(11) C(8) 3.592 ? . 3_565
H(11) H(3) 3.019 ? . 1_454
H(11) H(4) 3.595 ? . 1_454
H(11) H(8) 3.592 ? . 3_565

loop_
_geom_torsion_atom_site_label_1
_geom_torsion_atom_site_label_2
_geom_torsion_atom_site_label_3
_geom_torsion_atom_site_label_4
_geom_torsion
_geom_torsion_publ_flag
_geom_torsion_site_symmetry_1
_geom_torsion_site_symmetry_2
_geom_torsion_site_symmetry_3
_geom_torsion_site_symmetry_4
S(1) Co(1) S(2) C(2) -1.18(17) ? . . . .
S(2) Co(1) S(1) C(1) 1.26(17) ? . . . .
S(1) Co(1) C(6) C(7) -84.3(2) ? . . . .
S(1) Co(1) C(6) C(10) 157.5(3) ? . . . .
C(6) Co(1) S(1) C(1) -148.5(2) ? . . . .
S(1) Co(1) C(7) C(6) 106.1(2) ? . . . .
S(1) Co(1) C(7) C(8) -136.2(2) ? . . . .
C(7) Co(1) S(1) C(1) 170.5(2) ? . . . .
S(1) Co(1) C(8) C(7) 57.7(3) ? . . . .
S(1) Co(1) C(8) C(9) 176.3(2) ? . . . .
C(8) Co(1) S(1) C(1) 136.8(2) ? . . . .
S(1) Co(1) C(9) C(8) -12.0(8) ? . . . .
S(1) Co(1) C(9) C(10) 108.2(6) ? . . . .
C(9) Co(1) S(1) C(1) 146.3(6) ? . . . .
S(1) Co(1) C(10) C(6) -37.7(5) ? . . . .
S(1) Co(1) C(10) C(9) -156.7(3) ? . . . .
C(10) Co(1) S(1) C(1) -124.0(3) ? . . . .
S(2) Co(1) C(6) C(7) 155.2(2) ? . . . .
S(2) Co(1) C(6) C(10) 37.0(4) ? . . . .
C(6) Co(1) S(2) C(2) 123.8(3) ? . . . .
S(2) Co(1) C(7) C(6) -116.8(5) ? . . . .
S(2) Co(1) C(7) C(8) 0.8(7) ? . . . .
C(7) Co(1) S(2) C(2) -139.0(5) ? . . . .
S(2) Co(1) C(8) C(7) -179.7(2) ? . . . .
S(2) Co(1) C(8) C(9) -61.1(3) ? . . . .
C(8) Co(1) S(2) C(2) -138.4(2) ? . . . .
S(2) Co(1) C(9) C(8) 132.4(3) ? . . . .
S(2) Co(1) C(9) C(10) -107.4(3) ? . . . .
C(9) Co(1) S(2) C(2) -172.9(2) ? . . . .
S(2) Co(1) C(10) C(6) -158.2(3) ? . . . .
S(2) Co(1) C(10) C(9) 82.8(3) ? . . . .
C(10) Co(1) S(2) C(2) 147.9(2) ? . . . .
C(6) Co(1) C(7) C(8) 117.7(4) ? . . . .
C(7) Co(1) C(6) C(10) -118.3(4) ? . . . .
C(6) Co(1) C(8) C(7) -38.6(3) ? . . . .
C(6) Co(1) C(8) C(9) 80.1(3) ? . . . .
C(8) Co(1) C(6) C(7) 38.3(2) ? . . . .
C(8) Co(1) C(6) C(10) -79.9(3) ? . . . .
C(6) Co(1) C(9) C(8) -82.3(3) ? . . . .
C(6) Co(1) C(9) C(10) 37.9(4) ? . . . .
C(9) Co(1) C(6) C(7) 81.5(3) ? . . . .
C(9) Co(1) C(6) C(10) -36.8(3) ? . . . .
C(6) Co(1) C(10) C(9) -119.0(5) ? . . . .
C(10) Co(1) C(6) C(7) 118.3(4) ? . . . .
C(7) Co(1) C(8) C(9) 118.6(4) ? . . . .
C(8) Co(1) C(7) C(6) -117.7(4) ? . . . .
C(7) Co(1) C(9) C(8) -38.1(3) ? . . . .
C(7) Co(1) C(9) C(10) 82.2(3) ? . . . .
C(9) Co(1) C(7) C(6) -80.3(3) ? . . . .
C(9) Co(1) C(7) C(8) 37.4(3) ? . . . .
C(7) Co(1) C(10) C(6) 38.3(3) ? . . . .
C(7) Co(1) C(10) C(9) -80.7(3) ? . . . .
C(10) Co(1) C(7) C(6) -37.9(3) ? . . . .
C(10) Co(1) C(7) C(8) 79.7(3) ? . . . .
C(8) Co(1) C(9) C(10) 120.3(5) ? . . . .
C(9) Co(1) C(8) C(7) -118.6(4) ? . . . .
C(8) Co(1) C(10) C(6) 82.2(3) ? . . . .
C(8) Co(1) C(10) C(9) -36.8(3) ? . . . .
C(10) Co(1) C(8) C(7) -82.4(3) ? . . . .
C(10) Co(1) C(8) C(9) 36.3(3) ? . . . .
C(9) Co(1) C(10) C(6) 119.0(5) ? . . . .
C(10) Co(1) C(9) C(8) -120.3(5) ? . . . .
Co(1) S(1) C(1) C(2) -1.1(4) ? . . . .
Co(1) S(1) C(1) C(3) -179.6(3) ? . . . .
Co(1) S(2) C(2) C(1) 0.8(4) ? . . . .
C(3) O(2) C(4) C(5) 86.4(5) ? . . . .
C(4) O(2) C(3) O(1) 2.7(7) ? . . . .
C(4) O(2) C(3) C(1) -175.2(4) ? . . . .
S(1) C(1) C(2) S(2) 0.2(4) ? . . . .
S(1) C(1) C(3) O(1) 7.9(6) ? . . . .
S(1) C(1) C(3) O(2) -174.1(3) ? . . . .
C(2) C(1) C(3) O(1) -170.5(5) ? . . . .
C(2) C(1) C(3) O(2) 7.4(6) ? . . . .
C(3) C(1) C(2) S(2) 178.6(3) ? . . . .
Co(1) C(6) C(7) C(8) -60.0(3) ? . . . .
Co(1) C(6) C(10) C(9) 60.2(3) ? . . . .
C(7) C(6) C(10) Co(1) -60.4(3) ? . . . .
C(7) C(6) C(10) C(9) -0.2(5) ? . . . .
C(10) C(6) C(7) Co(1) 60.6(3) ? . . . .
C(10) C(6) C(7) C(8) 0.6(5) ? . . . .
Co(1) C(7) C(8) C(9) -60.6(3) ? . . . .
C(6) C(7) C(8) Co(1) 59.9(3) ? . . . .
C(6) C(7) C(8) C(9) -0.7(5) ? . . . .
Co(1) C(8) C(9) C(10) -59.8(3) ? . . . .
C(7) C(8) C(9) Co(1) 60.3(3) ? . . . .
C(7) C(8) C(9) C(10) 0.6(5) ? . . . .
Co(1) C(9) C(10) C(6) -59.5(3) ? . . . .
C(8) C(9) C(10) Co(1) 59.3(3) ? . . . .
C(8) C(9) C(10) C(6) -0.2(5) ? . . . .
